data_4109642
loop_
_publ_author_name
'Bani Kanta Sarma'
'Govindasamy Mugesh'

_publ_section_title
;
 Redox Regulation of Protein Tyrosine Phosphatase 1B (PTP1B): A Biomimetic
 Study on the Unexpected Formation of a Sulfenyl Amide Intermediate
;
_journal_name_full 'Journal of the American Chemical Society'
_journal_page_first 8872
_journal_page_last 8881
_journal_paper_doi 10.1021/ja070410o
_journal_volume 129
_journal_year 2007
_chemical_formula_sum 'C11 H13 N O2 S'
_chemical_formula_weight 223.28
_chemical_name_systematic
;
 ?
;
_space_group_IT_number 14
_symmetry_cell_setting monoclinic
_symmetry_space_group_name_Hall '-P 2ybc'
_symmetry_space_group_name_H-M 'P 1 21/c 1'
_atom_sites_solution_hydrogens geom
_atom_sites_solution_primary direct
_atom_sites_solution_secondary difmap
_audit_creation_method SHELXL-97
_cell_angle_alpha 90.00
_cell_angle_beta 111.081(7)
_cell_angle_gamma 90.00
_cell_formula_units_Z 4
_cell_length_a 10.076(6)
_cell_length_b 15.656(7)
_cell_length_c 7.341(3)
_cell_measurement_temperature 273(2)
_cell_volume 1080.5(9)
_computing_cell_refinement 'Bruker SMART'
_computing_data_collection 'Bruker SMART'
_computing_data_reduction 'Bruker SHELXTL'
_computing_molecular_graphics 'Bruker SHELXTL'
_computing_publication_material 'Bruker SHELXTL'
_computing_structure_refinement 'SHELXL-97 (Sheldrick, 1997)'
_computing_structure_solution 'SHELXS-97 (Sheldrick, 1990)'
_diffrn_ambient_temperature 273(2)
_diffrn_detector_area_resol_mean 0.3
_diffrn_measured_fraction_theta_full 0.936
_diffrn_measured_fraction_theta_max 0.936
_diffrn_measurement_device_type 'CCD area detector'
_diffrn_measurement_method omega
_diffrn_radiation_monochromator graphite
_diffrn_radiation_source 'fine-focus sealed tube'
_diffrn_radiation_type MoK\a
_diffrn_radiation_wavelength 0.71073
_diffrn_reflns_av_R_equivalents 0.0267
_diffrn_reflns_av_sigmaI/netI 0.0209
_diffrn_reflns_limit_h_max 12
_diffrn_reflns_limit_h_min -12
_diffrn_reflns_limit_k_max 20
_diffrn_reflns_limit_k_min -19
_diffrn_reflns_limit_l_max 9
_diffrn_reflns_limit_l_min -9
_diffrn_reflns_number 11276
_diffrn_reflns_theta_full 27.44
_diffrn_reflns_theta_max 27.44
_diffrn_reflns_theta_min 2.17
_exptl_absorpt_coefficient_mu 0.278
_exptl_absorpt_correction_T_max 0.9212
_exptl_absorpt_correction_T_min 0.8509
_exptl_absorpt_correction_type empirical
_exptl_absorpt_process_details SADABS
_exptl_crystal_colour colorless
_exptl_crystal_density_diffrn 1.373
_exptl_crystal_description rectangular
_exptl_crystal_F_000 472
_exptl_crystal_size_max 0.60
_exptl_crystal_size_mid 0.40
_exptl_crystal_size_min 0.30
_refine_diff_density_max 0.401
_refine_diff_density_min -0.308
_refine_diff_density_rms 0.061
_refine_ls_extinction_method none
_refine_ls_goodness_of_fit_ref 0.796
_refine_ls_hydrogen_treatment riding
_refine_ls_matrix_type full
_refine_ls_number_parameters 136
_refine_ls_number_reflns 2311
_refine_ls_number_restraints 0
_refine_ls_restrained_S_all 0.796
_refine_ls_R_factor_all 0.0623
_refine_ls_R_factor_gt 0.0588
_refine_ls_shift/su_max 0.000
_refine_ls_shift/su_mean 0.000
_refine_ls_structure_factor_coef Fsqd
_refine_ls_weighting_details 'calc w=1/[\s^2^(Fo^2^)+(0.1601P)^2^+1.1535P] where P=(Fo^2^+2Fc^2^)/3'
_refine_ls_weighting_scheme calc
_refine_ls_wR_factor_gt 0.1814
_refine_ls_wR_factor_ref 0.1871
_reflns_number_gt 2193
_reflns_number_total 2311
_reflns_threshold_expression >2sigma(I)
_cod_data_source_file ja070410osi20070119_054935.cif
_cod_data_source_block compound6_m
_cod_original_cell_volume 1080.6(9)
_cod_database_code 4109642

loop_
_symmetry_equiv_pos_as_xyz
'x, y, z'
'-x, y+1/2, -z+1/2'
'-x, -y, -z'
'x, -y-1/2, z-1/2'

loop_
_atom_site_label
_atom_site_type_symbol
_atom_site_fract_x
_atom_site_fract_y
_atom_site_fract_z
_atom_site_U_iso_or_equiv
_atom_site_adp_type
_atom_site_occupancy
_atom_site_symmetry_multiplicity
_atom_site_calc_flag
_atom_site_refinement_flags
O2 O 1.2548(2) 0.39636(13) 1.1837(3) 0.0526(5) Uani 1 1 d .
H12 H 1.1696 0.3852 1.1425 0.079 Uiso 1 1 calc R
C11 C 1.3159(3) 0.3940(2) 0.7057(4) 0.0533(7) Uani 1 1 d .
H11A H 1.3094 0.3333 0.6858 0.080 Uiso 1 1 calc R
H11B H 1.4141 0.4106 0.7590 0.080 Uiso 1 1 calc R
H11C H 1.2702 0.4224 0.5831 0.080 Uiso 1 1 calc R
S1 S 0.95872(6) 0.46535(4) 0.74667(9) 0.0419(3) Uani 1 1 d .
O1 O 1.1249(3) 0.25154(13) 0.7180(4) 0.0710(7) Uani 1 1 d .
N1 N 1.0902(2) 0.39309(12) 0.7644(3) 0.0368(5) Uani 1 1 d .
C7 C 1.0443(3) 0.31180(16) 0.7060(4) 0.0454(6) Uani 1 1 d .
C6 C 0.8895(3) 0.31032(17) 0.6321(4) 0.0449(6) Uani 1 1 d .
C2 C 0.6824(3) 0.3992(2) 0.5847(4) 0.0549(7) Uani 1 1 d .
H2 H 0.6427 0.4517 0.5960 0.066 Uiso 1 1 calc R
C3 C 0.5986(3) 0.3300(3) 0.5073(4) 0.0710(11) Uani 1 1 d .
H3 H 0.5003 0.3355 0.4644 0.085 Uiso 1 1 calc R
C5 C 0.8020(4) 0.2407(2) 0.5534(5) 0.0682(9) Uani 1 1 d .
H5 H 0.8408 0.1878 0.5431 0.082 Uiso 1 1 calc R
C4 C 0.6576(4) 0.2514(3) 0.4913(5) 0.0801(12) Uani 1 1 d .
H4 H 0.5980 0.2054 0.4376 0.096 Uiso 1 1 calc R
C8 C 1.2426(2) 0.41894(16) 0.8472(3) 0.0378(5) Uani 1 1 d .
C1 C 0.8297(3) 0.38882(17) 0.6463(3) 0.0406(6) Uani 1 1 d .
C10 C 1.2527(3) 0.51518(17) 0.8806(4) 0.0482(6) Uani 1 1 d .
H10A H 1.2060 0.5304 0.9693 0.072 Uiso 1 1 calc R
H10B H 1.2075 0.5440 0.7585 0.072 Uiso 1 1 calc R
H10C H 1.3509 0.5318 0.9351 0.072 Uiso 1 1 calc R
C9 C 1.3136(3) 0.37263(19) 1.0432(4) 0.0478(6) Uani 1 1 d .
H9A H 1.3030 0.3115 1.0219 0.057 Uiso 1 1 calc R
H9B H 1.4145 0.3855 1.0932 0.057 Uiso 1 1 calc R

loop_
_atom_site_aniso_label
_atom_site_aniso_U_11
_atom_site_aniso_U_22
_atom_site_aniso_U_33
_atom_site_aniso_U_23
_atom_site_aniso_U_13
_atom_site_aniso_U_12
O2 0.0585(12) 0.0570(12) 0.0454(10) 0.0020(8) 0.0224(9) -0.0137(9)
C11 0.0476(15) 0.0661(18) 0.0555(16) 0.0079(13) 0.0301(13) 0.0076(13)
S1 0.0338(4) 0.0365(4) 0.0535(4) -0.0024(2) 0.0133(3) 0.0044(2)
O1 0.0783(15) 0.0387(11) 0.111(2) -0.0107(11) 0.0526(14) 0.0067(10)
N1 0.0317(10) 0.0344(10) 0.0445(10) -0.0030(8) 0.0138(8) 0.0029(8)
C7 0.0531(15) 0.0372(13) 0.0533(14) -0.0075(10) 0.0279(12) -0.0003(11)
C6 0.0485(14) 0.0502(14) 0.0399(12) -0.0099(10) 0.0205(11) -0.0133(11)
C2 0.0365(13) 0.081(2) 0.0438(14) 0.0120(13) 0.0108(11) -0.0002(13)
C3 0.0438(16) 0.123(3) 0.0433(15) -0.0003(17) 0.0122(12) -0.0284(18)
C5 0.083(2) 0.065(2) 0.0681(19) -0.0295(16) 0.0408(17) -0.0315(17)
C4 0.074(2) 0.112(3) 0.0569(18) -0.0342(19) 0.0276(16) -0.056(2)
C8 0.0315(11) 0.0408(13) 0.0426(12) 0.0051(10) 0.0151(9) 0.0012(9)
C1 0.0365(12) 0.0520(14) 0.0315(11) 0.0019(10) 0.0101(9) -0.0061(10)
C10 0.0466(14) 0.0435(14) 0.0541(15) 0.0007(11) 0.0178(12) -0.0101(11)
C9 0.0410(13) 0.0552(15) 0.0476(14) 0.0105(12) 0.0162(11) 0.0018(11)

loop_
_atom_type_symbol
_atom_type_description
_atom_type_scat_dispersion_real
_atom_type_scat_dispersion_imag
_atom_type_scat_source
C C 0.0033 0.0016 'International Tables Vol C Tables 4.2.6.8 and 6.1.1.4'
H H 0.0000 0.0000 'International Tables Vol C Tables 4.2.6.8 and 6.1.1.4'
O O 0.0106 0.0060 'International Tables Vol C Tables 4.2.6.8 and 6.1.1.4'
N N 0.0061 0.0033 'International Tables Vol C Tables 4.2.6.8 and 6.1.1.4'
S S 0.1246 0.1234 'International Tables Vol C Tables 4.2.6.8 and 6.1.1.4'

loop_
_geom_angle_atom_site_label_1
_geom_angle_atom_site_label_2
_geom_angle_atom_site_label_3
_geom_angle
C9 O2 H12 109.5
C8 C11 H11A 109.5
C8 C11 H11B 109.5
H11A C11 H11B 109.5
C8 C11 H11C 109.5
H11A C11 H11C 109.5
H11B C11 H11C 109.5
N1 S1 C1 91.00(12)
C7 N1 C8 124.25(19)
C7 N1 S1 115.19(17)
C8 N1 S1 120.50(16)
O1 C7 N1 123.5(3)
O1 C7 C6 127.4(3)
N1 C7 C6 109.1(2)
C1 C6 C5 119.9(3)
C1 C6 C7 113.2(2)
C5 C6 C7 127.0(3)
C3 C2 C1 117.9(3)
C3 C2 H2 121.1
C1 C2 H2 121.1
C2 C3 C4 121.3(3)
C2 C3 H3 119.4
C4 C3 H3 119.4
C4 C5 C6 118.7(4)
C4 C5 H5 120.6
C6 C5 H5 120.6
C5 C4 C3 121.1(3)
C5 C4 H4 119.5
C3 C4 H4 119.5
N1 C8 C10 109.49(19)
N1 C8 C11 109.4(2)
C10 C8 C11 110.0(2)
N1 C8 C9 108.55(19)
C10 C8 C9 109.5(2)
C11 C8 C9 109.9(2)
C6 C1 C2 121.2(3)
C6 C1 S1 111.44(19)
C2 C1 S1 127.4(2)
C8 C10 H10A 109.5
C8 C10 H10B 109.5
H10A C10 H10B 109.5
C8 C10 H10C 109.5
H10A C10 H10C 109.5
H10B C10 H10C 109.5
O2 C9 C8 112.5(2)
O2 C9 H9A 109.1
C8 C9 H9A 109.1
O2 C9 H9B 109.1
C8 C9 H9B 109.1
H9A C9 H9B 107.8

loop_
_geom_bond_atom_site_label_1
_geom_bond_atom_site_label_2
_geom_bond_distance
O2 C9 1.411(3)
O2 H12 0.8200
C11 C8 1.527(3)
C11 H11A 0.9600
C11 H11B 0.9600
C11 H11C 0.9600
S1 N1 1.711(2)
S1 C1 1.726(3)
O1 C7 1.227(3)
N1 C7 1.369(3)
N1 C8 1.490(3)
C7 C6 1.456(4)
C6 C1 1.389(4)
C6 C5 1.390(4)
C2 C3 1.366(5)
C2 C1 1.396(4)
C2 H2 0.9300
C3 C4 1.388(6)
C3 H3 0.9300
C5 C4 1.370(6)
C5 H5 0.9300
C4 H4 0.9300
C8 C10 1.524(4)
C8 C9 1.538(3)
C10 H10A 0.9600
C10 H10B 0.9600
C10 H10C 0.9600
C9 H9A 0.9700
C9 H9B 0.9700

loop_
_cod_related_entry_id
_cod_related_entry_database
_cod_related_entry_code
1 ChemSpider 8855958
